data_4340744
loop_
_publ_author_name
'Kramer, Wesley W.'
'Cameron, Lindsay A.'
'Zarkesh, Ryan A.'
'Ziller, Joseph W.'
'Heyduk, Alan F.'

_publ_section_title
;
 Donor-Acceptor Ligand-to-Ligand Charge-Transfer Coordination Complexes of
 Nickel(II).
;
_journal_issue 16
_journal_name_full 'Inorganic chemistry'
_journal_page_first 8825
_journal_page_last 8837
_journal_paper_doi 10.1021/ic5017214
_journal_volume 53
_journal_year 2014
_chemical_formula_sum 'C40 H34 Cl8 N2 Ni O2'
_chemical_formula_weight 917.00
_chemical_name_systematic
; 
 ? 
;
_space_group_IT_number 14
_symmetry_cell_setting monoclinic
_symmetry_space_group_name_Hall '-P 2yn'
_symmetry_space_group_name_H-M 'P 1 21/n 1'
_atom_sites_solution_hydrogens calc
_atom_sites_solution_primary direct
_atom_sites_solution_secondary difmap
_audit_creation_method SHELXL-97
_cell_angle_alpha 90.00
_cell_angle_beta 104.2724(7)
_cell_angle_gamma 90.00
_cell_formula_units_Z 4
_cell_length_a 13.6879(8)
_cell_length_b 19.9173(12)
_cell_length_c 15.1290(9)
_cell_measurement_reflns_used 9896
_cell_measurement_temperature 143(2)
_cell_measurement_theta_max 27.96
_cell_measurement_theta_min 2.47
_cell_volume 3997.3(4)
_computing_cell_refinement 'Bruker SMART APEX2/SAINT'
_computing_data_collection 'Bruker SMART APEX2'
_computing_data_reduction 'Bruker SAINT'
_computing_molecular_graphics 'Bruker SHELXTL'
_computing_publication_material 'Bruker SHELXTL'
_computing_structure_refinement 'SHELXL-97 (Sheldrick, 2008)'
_computing_structure_solution 'SHELXS-97 (Sheldrick, 2008)'
_diffrn_ambient_temperature 143(2)
_diffrn_measured_fraction_theta_full 0.953
_diffrn_measured_fraction_theta_max 0.953
_diffrn_measurement_device_type 'Bruker APEX-II CCD'
_diffrn_measurement_method 'phi and omega'
_diffrn_radiation_monochromator graphite
_diffrn_radiation_source 'fine-focus sealed tube'
_diffrn_radiation_type MoK\a
_diffrn_radiation_wavelength 0.71073
_diffrn_reflns_av_R_equivalents 0.0202
_diffrn_reflns_av_sigmaI/netI 0.0163
_diffrn_reflns_limit_h_max 17
_diffrn_reflns_limit_h_min -17
_diffrn_reflns_limit_k_max 26
_diffrn_reflns_limit_k_min -26
_diffrn_reflns_limit_l_max 19
_diffrn_reflns_limit_l_min -19
_diffrn_reflns_number 45818
_diffrn_reflns_theta_full 28.29
_diffrn_reflns_theta_max 28.29
_diffrn_reflns_theta_min 1.72
_exptl_absorpt_coefficient_mu 1.059
_exptl_absorpt_correction_T_max 0.8642
_exptl_absorpt_correction_T_min 0.5802
_exptl_absorpt_correction_type multi-scan
_exptl_crystal_colour red
_exptl_crystal_density_diffrn 1.524
_exptl_crystal_density_meas ?
_exptl_crystal_density_method 'not measured'
_exptl_crystal_description plate
_exptl_crystal_F_000 1872
_exptl_crystal_size_max 0.58
_exptl_crystal_size_mid 0.18
_exptl_crystal_size_min 0.14
_refine_diff_density_max 1.370
_refine_diff_density_min -0.932
_refine_diff_density_rms 0.064
_refine_ls_extinction_method none
_refine_ls_goodness_of_fit_ref 1.038
_refine_ls_hydrogen_treatment constr
_refine_ls_matrix_type full
_refine_ls_number_parameters 494
_refine_ls_number_reflns 9470
_refine_ls_number_restraints 0
_refine_ls_restrained_S_all 1.038
_refine_ls_R_factor_all 0.0434
_refine_ls_R_factor_gt 0.0367
_refine_ls_shift/su_max 0.002
_refine_ls_shift/su_mean 0.000
_refine_ls_structure_factor_coef Fsqd
_refine_ls_weighting_details 'calc w=1/[\s^2^(Fo^2^)+(0.0426P)^2^+4.2712P] where P=(Fo^2^+2Fc^2^)/3'
_refine_ls_weighting_scheme calc
_refine_ls_wR_factor_gt 0.0898
_refine_ls_wR_factor_ref 0.0941
_reflns_number_gt 8253
_reflns_number_total 9470
_reflns_threshold_expression >2sigma(I)
_cod_data_source_file ic5017214_si_002.cif
_cod_data_source_block afh264_2c
_cod_depositor_comments
;
The following automatic conversions were performed:

'_symmetry_cell_setting' value 'Monoclinic' changed to 'monoclinic'
according to
/usr/data/users/saulius/crontab/automatic-downloads/rss-feeds/ACS/lib/dictionaries/cif_core.dic
dictionary named 'cif_core.dic' version 2.4.2 from 2011-04-26.

Automatic conversion script
Id: cif_fix_values 2281 2013-09-26 08:29:07Z andrius 

 Adding full bibliography for 4340739--4340747.cif.

The following automatic conversions were performed:

'_exptl_crystal_density_meas' value 'none' was changed to '?' - the
value is perceived as not measured.

Automatic conversion script
Id: cif_fix_values 3008 2015-01-20 13:52:24Z robertas 
;
_cod_original_sg_symbol_H-M P2(1)/n
_cod_database_code 4340744

loop_
_symmetry_equiv_pos_as_xyz
'x, y, z'
'-x+1/2, y+1/2, -z+1/2'
'-x, -y, -z'
'x-1/2, -y-1/2, z-1/2'

loop_
_atom_site_label
_atom_site_type_symbol
_atom_site_fract_x
_atom_site_fract_y
_atom_site_fract_z
_atom_site_U_iso_or_equiv
_atom_site_adp_type
_atom_site_occupancy
_atom_site_symmetry_multiplicity
_atom_site_calc_flag
_atom_site_refinement_flags
_atom_site_disorder_assembly
_atom_site_disorder_group
Ni1 Ni 0.214917(17) 0.128515(11) 0.657247(15) 0.01705(7) Uani 1 1 d . . .
Cl1 Cl 0.17030(4) 0.01333(3) 0.92387(3) 0.02984(11) Uani 1 1 d . . .
Cl4 Cl 0.52840(4) 0.00355(3) 0.73590(3) 0.02963(11) Uani 1 1 d . . .
Cl2 Cl 0.35690(4) -0.08115(3) 1.00443(4) 0.03452(12) Uani 1 1 d . . .
Cl5 Cl 0.49822(5) 0.38002(3) 0.81834(4) 0.04152(14) Uani 1 1 d . . .
Cl3 Cl 0.53533(4) -0.08606(3) 0.91033(4) 0.03308(12) Uani 1 1 d . . .
Cl6 Cl 0.29700(6) 0.39831(5) 0.84638(6) 0.0665(2) Uani 1 1 d . . .
O1 O 0.33891(10) 0.08678(7) 0.68314(9) 0.0206(3) Uani 1 1 d . . .
O2 O 0.19151(10) 0.08726(7) 0.75828(9) 0.0206(3) Uani 1 1 d . . .
N2 N 0.08998(11) 0.17017(8) 0.62677(10) 0.0181(3) Uani 1 1 d . . .
N1 N 0.22995(11) 0.17167(8) 0.55274(10) 0.0178(3) Uani 1 1 d . . .
C8 C 0.14304(14) 0.24440(9) 0.42172(12) 0.0195(3) Uani 1 1 d . . .
C3 C 0.27175(15) 0.00938(10) 0.87501(13) 0.0218(4) Uani 1 1 d . . .
C1 C 0.34920(14) 0.04670(9) 0.75565(12) 0.0193(3) Uani 1 1 d . . .
C7 C 0.15278(13) 0.20667(9) 0.50656(12) 0.0177(3) Uani 1 1 d . . .
C4 C 0.35447(15) -0.03208(10) 0.90970(13) 0.0243(4) Uani 1 1 d . . .
C14 C -0.03334(14) 0.27628(9) 0.42864(12) 0.0192(3) Uani 1 1 d . . .
C2 C 0.26852(14) 0.04780(9) 0.79780(12) 0.0197(3) Uani 1 1 d . . .
C19 C -0.02606(13) 0.24125(9) 0.51117(12) 0.0189(3) Uani 1 1 d . . .
C21 C 0.32604(13) 0.16457(9) 0.53106(12) 0.0189(3) Uani 1 1 d . . .
C26 C 0.39999(14) 0.21291(10) 0.56241(12) 0.0215(4) Uani 1 1 d . . .
C12 C 0.04517(15) 0.31868(10) 0.30722(13) 0.0242(4) Uani 1 1 d . . .
H12A H -0.0147 0.3436 0.2831 0.029 Uiso 1 1 calc R . .
C5 C 0.43376(15) -0.03403(9) 0.86776(13) 0.0242(4) Uani 1 1 d . . .
C13 C 0.05223(14) 0.27963(9) 0.38559(12) 0.0194(3) Uani 1 1 d . . .
C20 C 0.06786(13) 0.20569(9) 0.55159(12) 0.0177(3) Uani 1 1 d . . .
C9 C 0.21981(15) 0.24684(11) 0.37487(13) 0.0275(4) Uani 1 1 d . . .
H9A H 0.2800 0.2219 0.3973 0.033 Uiso 1 1 calc R . .
C35 C -0.02885(15) 0.09802(10) 0.67625(14) 0.0261(4) Uani 1 1 d . . .
C15 C -0.12447(15) 0.30832(10) 0.38818(13) 0.0244(4) Uani 1 1 d . . .
H15A H -0.1312 0.3305 0.3314 0.029 Uiso 1 1 calc R . .
C6 C 0.43152(14) 0.00566(9) 0.79064(13) 0.0218(4) Uani 1 1 d . . .
C11 C 0.12283(16) 0.32192(11) 0.26422(13) 0.0281(4) Uani 1 1 d . . .
H11A H 0.1167 0.3497 0.2121 0.034 Uiso 1 1 calc R . .
C23 C 0.44126(15) 0.09727(11) 0.47425(13) 0.0267(4) Uani 1 1 d . . .
H23A H 0.4556 0.0581 0.4440 0.032 Uiso 1 1 calc R . .
C16 C -0.20482(15) 0.30872(10) 0.42831(14) 0.0264(4) Uani 1 1 d . . .
H16A H -0.2653 0.3315 0.3998 0.032 Uiso 1 1 calc R . .
C30 C 0.02609(13) 0.15774(10) 0.68762(12) 0.0207(4) Uani 1 1 d . . .
C22 C 0.34496(15) 0.10591(10) 0.48742(13) 0.0232(4) Uani 1 1 d . . .
C17 C -0.19660(15) 0.27567(10) 0.51031(14) 0.0266(4) Uani 1 1 d . . .
H17A H -0.2512 0.2763 0.5387 0.032 Uiso 1 1 calc R . .
C18 C -0.10901(14) 0.24182(10) 0.55071(14) 0.0244(4) Uani 1 1 d . . .
H18A H -0.1046 0.2184 0.6063 0.029 Uiso 1 1 calc R . .
C10 C 0.20923(16) 0.28502(12) 0.29669(14) 0.0312(5) Uani 1 1 d . . .
H10A H 0.2615 0.2858 0.2655 0.037 Uiso 1 1 calc R . .
C39 C 0.37949(17) 0.41830(11) 0.77767(15) 0.0330(5) Uani 1 1 d . . .
H39A H 0.3882 0.4676 0.7766 0.040 Uiso 1 1 calc R . .
H39B H 0.3497 0.4032 0.7144 0.040 Uiso 1 1 calc R . .
C29 C 0.37790(16) 0.27423(10) 0.61244(15) 0.0290(4) Uani 1 1 d . . .
H29A H 0.3527 0.2604 0.6649 0.043 Uiso 1 1 calc R . .
H29B H 0.3269 0.3017 0.5713 0.043 Uiso 1 1 calc R . .
H29C H 0.4398 0.3005 0.6337 0.043 Uiso 1 1 calc R . .
C24 C 0.51705(15) 0.14433(11) 0.50411(14) 0.0275(4) Uani 1 1 d . . .
C25 C 0.49479(15) 0.20204(11) 0.54674(14) 0.0260(4) Uani 1 1 d . . .
H25A H 0.5457 0.2351 0.5658 0.031 Uiso 1 1 calc R . .
C27 C 0.26437(17) 0.05403(11) 0.45702(17) 0.0351(5) Uani 1 1 d . . .
H27A H 0.2889 0.0189 0.4226 0.053 Uiso 1 1 calc R . .
H27B H 0.2043 0.0751 0.4181 0.053 Uiso 1 1 calc R . .
H27C H 0.2472 0.0341 0.5105 0.053 Uiso 1 1 calc R . .
C31 C 0.03127(15) 0.20077(11) 0.76087(13) 0.0269(4) Uani 1 1 d . . .
C32 C -0.01823(18) 0.18078(13) 0.82675(15) 0.0366(5) Uani 1 1 d . . .
H32A H -0.0160 0.2091 0.8777 0.044 Uiso 1 1 calc R . .
C34 C -0.07712(17) 0.08099(12) 0.74384(17) 0.0368(5) Uani 1 1 d . . .
H34A H -0.1157 0.0409 0.7375 0.044 Uiso 1 1 calc R . .
C28 C 0.62215(17) 0.13095(14) 0.49336(18) 0.0396(6) Uani 1 1 d . . .
H28A H 0.6501 0.1723 0.4744 0.059 Uiso 1 1 calc R . .
H28B H 0.6195 0.0962 0.4470 0.059 Uiso 1 1 calc R . .
H28C H 0.6651 0.1157 0.5517 0.059 Uiso 1 1 calc R . .
C36 C 0.08776(18) 0.26607(12) 0.76767(16) 0.0362(5) Uani 1 1 d . . .
H36A H 0.0586 0.2938 0.7142 0.054 Uiso 1 1 calc R . .
H36B H 0.1588 0.2571 0.7701 0.054 Uiso 1 1 calc R . .
H36C H 0.0828 0.2898 0.8231 0.054 Uiso 1 1 calc R . .
C33 C -0.07066(18) 0.12061(14) 0.81982(17) 0.0412(6) Uani 1 1 d . . .
C38 C -0.03380(18) 0.05459(11) 0.59404(16) 0.0360(5) Uani 1 1 d . . .
H38A H -0.0680 0.0790 0.5389 0.054 Uiso 1 1 calc R . .
H38B H -0.0713 0.0135 0.5992 0.054 Uiso 1 1 calc R . .
H38C H 0.0347 0.0430 0.5905 0.054 Uiso 1 1 calc R . .
C37 C -0.1178(3) 0.09810(19) 0.8959(2) 0.0650(10) Uani 1 1 d . . .
H37A H -0.1882 0.0855 0.8700 0.097 Uiso 1 1 calc R . .
H37B H -0.1148 0.1349 0.9394 0.097 Uiso 1 1 calc R . .
H37C H -0.0806 0.0594 0.9273 0.097 Uiso 1 1 calc R . .
Cl7 Cl 0.10067(9) 0.10265(8) 0.10039(9) 0.1187(5) Uani 1 1 d . B .
C40 C 0.2280(3) 0.08370(18) 0.1414(2) 0.0648(9) Uani 1 1 d . . .
H40A H 0.2617 0.0875 0.0907 0.078 Uiso 1 1 calc R A 1
H40B H 0.2345 0.0365 0.1627 0.078 Uiso 1 1 calc R A 1
Cl8 Cl 0.2909(3) 0.13625(18) 0.23180(16) 0.1111(10) Uani 0.712(10) 1 d P B 1
Cl8B Cl 0.2620(6) 0.0985(8) 0.2507(4) 0.109(5) Uani 0.288(10) 1 d P B 2

loop_
_atom_site_aniso_label
_atom_site_aniso_U_11
_atom_site_aniso_U_22
_atom_site_aniso_U_33
_atom_site_aniso_U_23
_atom_site_aniso_U_13
_atom_site_aniso_U_12
Ni1 0.01713(11) 0.01870(12) 0.01467(11) 0.00302(8) 0.00268(8) 0.00068(8)
Cl1 0.0325(3) 0.0364(3) 0.0228(2) 0.00790(19) 0.01093(19) 0.0018(2)
Cl4 0.0280(2) 0.0321(3) 0.0301(3) 0.00416(19) 0.0095(2) 0.00929(19)
Cl2 0.0404(3) 0.0331(3) 0.0283(3) 0.0159(2) 0.0051(2) 0.0028(2)
Cl5 0.0384(3) 0.0306(3) 0.0497(3) 0.0030(2) -0.0003(3) 0.0113(2)
Cl3 0.0322(3) 0.0269(2) 0.0364(3) 0.0103(2) 0.0013(2) 0.0092(2)
Cl6 0.0460(4) 0.0892(6) 0.0666(5) 0.0242(4) 0.0185(4) 0.0022(4)
O1 0.0207(6) 0.0222(6) 0.0187(6) 0.0045(5) 0.0045(5) 0.0025(5)
O2 0.0206(6) 0.0238(7) 0.0169(6) 0.0050(5) 0.0036(5) 0.0017(5)
N2 0.0183(7) 0.0185(7) 0.0168(7) 0.0005(6) 0.0034(6) -0.0013(6)
N1 0.0176(7) 0.0181(7) 0.0171(7) 0.0004(6) 0.0032(6) -0.0006(6)
C8 0.0213(8) 0.0196(8) 0.0159(8) 0.0004(7) 0.0015(7) -0.0037(7)
C3 0.0251(9) 0.0222(9) 0.0172(8) 0.0010(7) 0.0038(7) -0.0021(7)
C1 0.0222(9) 0.0177(8) 0.0161(8) -0.0001(6) 0.0010(7) -0.0014(7)
C7 0.0196(8) 0.0172(8) 0.0152(8) -0.0010(6) 0.0022(6) -0.0025(6)
C4 0.0307(10) 0.0205(9) 0.0190(9) 0.0048(7) 0.0010(7) -0.0008(8)
C14 0.0213(8) 0.0150(8) 0.0189(8) -0.0014(6) 0.0003(7) -0.0015(7)
C2 0.0225(9) 0.0175(8) 0.0165(8) -0.0001(6) 0.0002(7) -0.0008(7)
C19 0.0190(8) 0.0171(8) 0.0185(8) -0.0006(6) 0.0003(7) -0.0012(7)
C21 0.0184(8) 0.0238(9) 0.0145(8) 0.0033(7) 0.0039(6) 0.0013(7)
C26 0.0221(9) 0.0232(9) 0.0176(8) 0.0035(7) 0.0021(7) -0.0003(7)
C12 0.0286(10) 0.0224(9) 0.0189(9) 0.0023(7) 0.0006(7) -0.0003(8)
C5 0.0268(9) 0.0179(9) 0.0236(9) 0.0023(7) -0.0019(8) 0.0027(7)
C13 0.0246(9) 0.0161(8) 0.0155(8) -0.0021(6) 0.0008(7) -0.0032(7)
C20 0.0182(8) 0.0166(8) 0.0170(8) -0.0005(6) 0.0023(7) -0.0014(6)
C9 0.0240(9) 0.0387(11) 0.0195(9) 0.0067(8) 0.0047(7) 0.0017(8)
C35 0.0205(9) 0.0281(10) 0.0289(10) 0.0090(8) 0.0044(8) -0.0007(7)
C15 0.0263(10) 0.0214(9) 0.0229(9) 0.0034(7) 0.0011(8) 0.0014(7)
C6 0.0230(9) 0.0201(9) 0.0214(9) -0.0007(7) 0.0040(7) 0.0010(7)
C11 0.0352(11) 0.0304(10) 0.0168(9) 0.0054(7) 0.0029(8) -0.0044(8)
C23 0.0284(10) 0.0311(10) 0.0214(9) 0.0004(8) 0.0077(8) 0.0061(8)
C16 0.0215(9) 0.0241(10) 0.0295(10) 0.0011(8) -0.0014(8) 0.0034(7)
C30 0.0171(8) 0.0255(9) 0.0193(8) 0.0056(7) 0.0042(7) 0.0028(7)
C22 0.0248(9) 0.0246(9) 0.0201(9) -0.0006(7) 0.0054(7) 0.0002(7)
C17 0.0205(9) 0.0279(10) 0.0308(10) 0.0014(8) 0.0049(8) 0.0001(8)
C18 0.0219(9) 0.0260(10) 0.0248(9) 0.0050(8) 0.0048(7) 0.0001(7)
C10 0.0295(10) 0.0442(13) 0.0208(9) 0.0069(9) 0.0078(8) -0.0023(9)
C39 0.0327(11) 0.0300(11) 0.0325(11) 0.0048(9) 0.0006(9) 0.0068(9)
C29 0.0281(10) 0.0255(10) 0.0324(11) -0.0044(8) 0.0058(8) -0.0049(8)
C24 0.0230(9) 0.0380(11) 0.0230(9) 0.0085(8) 0.0084(8) 0.0049(8)
C25 0.0206(9) 0.0315(10) 0.0248(10) 0.0063(8) 0.0032(7) -0.0031(8)
C27 0.0331(11) 0.0297(11) 0.0423(13) -0.0137(10) 0.0089(10) -0.0040(9)
C31 0.0246(9) 0.0344(11) 0.0209(9) 0.0026(8) 0.0042(8) 0.0078(8)
C32 0.0341(11) 0.0538(15) 0.0244(10) 0.0068(10) 0.0118(9) 0.0173(10)
C34 0.0259(10) 0.0411(13) 0.0453(13) 0.0197(10) 0.0123(10) 0.0002(9)
C28 0.0263(11) 0.0529(15) 0.0434(13) 0.0105(11) 0.0157(10) 0.0082(10)
C36 0.0416(13) 0.0351(12) 0.0293(11) -0.0098(9) 0.0040(9) 0.0007(10)
C33 0.0337(12) 0.0575(16) 0.0390(13) 0.0241(11) 0.0213(10) 0.0148(11)
C38 0.0392(12) 0.0274(11) 0.0381(12) -0.0001(9) 0.0030(10) -0.0107(9)
C37 0.0620(19) 0.087(2) 0.0615(19) 0.0401(18) 0.0445(16) 0.0240(17)
Cl7 0.0749(7) 0.1756(13) 0.1107(9) -0.0233(9) 0.0329(6) 0.0650(8)
C40 0.069(2) 0.064(2) 0.066(2) 0.0001(16) 0.0261(17) 0.0266(17)
Cl8 0.206(3) 0.0876(17) 0.0372(8) -0.0085(8) 0.0252(12) 0.0683(15)
Cl8B 0.087(4) 0.188(10) 0.036(2) -0.032(4) -0.0160(19) 0.098(5)

loop_
_atom_type_symbol
_atom_type_description
_atom_type_scat_dispersion_real
_atom_type_scat_dispersion_imag
_atom_type_scat_source
C C 0.0033 0.0016 'International Tables Vol C Tables 4.2.6.8 and 6.1.1.4'
H H 0.0000 0.0000 'International Tables Vol C Tables 4.2.6.8 and 6.1.1.4'
N N 0.0061 0.0033 'International Tables Vol C Tables 4.2.6.8 and 6.1.1.4'
O O 0.0106 0.0060 'International Tables Vol C Tables 4.2.6.8 and 6.1.1.4'
Cl Cl 0.1484 0.1585 'International Tables Vol C Tables 4.2.6.8 and 6.1.1.4'
Ni Ni 0.3393 1.1124 'International Tables Vol C Tables 4.2.6.8 and 6.1.1.4'

loop_
_geom_angle_atom_site_label_1
_geom_angle_atom_site_label_2
_geom_angle_atom_site_label_3
_geom_angle
O2 Ni1 O1 87.80(6)
O2 Ni1 N2 93.89(6)
O1 Ni1 N2 177.94(6)
O2 Ni1 N1 176.35(6)
O1 Ni1 N1 95.76(6)
N2 Ni1 N1 82.53(7)
C1 O1 Ni1 110.44(11)
C2 O2 Ni1 110.93(11)
C20 N2 C30 126.97(16)
C20 N2 Ni1 117.34(12)
C30 N2 Ni1 115.65(11)
C7 N1 C21 126.25(15)
C7 N1 Ni1 117.10(12)
C21 N1 Ni1 116.65(11)
C9 C8 C13 118.87(17)
C9 C8 C7 122.81(17)
C13 C8 C7 118.33(16)
C2 C3 C4 119.83(18)
C2 C3 Cl1 118.21(15)
C4 C3 Cl1 121.95(15)
O1 C1 C6 125.23(17)
O1 C1 C2 115.33(16)
C6 C1 C2 119.44(17)
N1 C7 C8 128.74(17)
N1 C7 C20 111.51(15)
C8 C7 C20 119.76(16)
C5 C4 C3 119.92(17)
C5 C4 Cl2 120.44(15)
C3 C4 Cl2 119.64(16)
C15 C14 C19 118.21(17)
C15 C14 C13 120.33(17)
C19 C14 C13 121.46(16)
O2 C2 C3 124.08(17)
O2 C2 C1 115.40(16)
C3 C2 C1 120.52(17)
C18 C19 C14 118.89(16)
C18 C19 C20 122.94(16)
C14 C19 C20 118.17(16)
C26 C21 C22 122.35(17)
C26 C21 N1 118.87(17)
C22 C21 N1 118.44(16)
C25 C26 C21 117.65(18)
C25 C26 C29 121.51(18)
C21 C26 C29 120.84(17)
C11 C12 C13 121.69(19)
C11 C12 H12A 119.2
C13 C12 H12A 119.2
C4 C5 C6 120.38(17)
C4 C5 Cl3 119.70(15)
C6 C5 Cl3 119.92(16)
C12 C13 C8 118.23(17)
C12 C13 C14 120.13(17)
C8 C13 C14 121.64(16)
N2 C20 C19 128.00(17)
N2 C20 C7 111.46(15)
C19 C20 C7 120.54(15)
C10 C9 C8 121.10(19)
C10 C9 H9A 119.5
C8 C9 H9A 119.5
C34 C35 C30 117.2(2)
C34 C35 C38 122.4(2)
C30 C35 C38 120.38(18)
C16 C15 C14 122.03(18)
C16 C15 H15A 119.0
C14 C15 H15A 119.0
C1 C6 C5 119.89(18)
C1 C6 Cl4 118.59(15)
C5 C6 Cl4 121.51(15)
C10 C11 C12 120.10(18)
C10 C11 H11A 119.9
C12 C11 H11A 119.9
C24 C23 C22 121.88(19)
C24 C23 H23A 119.1
C22 C23 H23A 119.1
C15 C16 C17 119.59(18)
C15 C16 H16A 120.2
C17 C16 H16A 120.2
C31 C30 C35 122.99(18)
C31 C30 N2 119.00(17)
C35 C30 N2 117.51(17)
C23 C22 C21 117.61(18)
C23 C22 C27 121.49(19)
C21 C22 C27 120.89(18)
C18 C17 C16 119.93(19)
C18 C17 H17A 120.0
C16 C17 H17A 120.0
C17 C18 C19 121.29(18)
C17 C18 H18A 119.4
C19 C18 H18A 119.4
C11 C10 C9 119.90(19)
C11 C10 H10A 120.1
C9 C10 H10A 120.1
Cl6 C39 Cl5 111.52(12)
Cl6 C39 H39A 109.3
Cl5 C39 H39A 109.3
Cl6 C39 H39B 109.3
Cl5 C39 H39B 109.3
H39A C39 H39B 108.0
C26 C29 H29A 109.5
C26 C29 H29B 109.5
H29A C29 H29B 109.5
C26 C29 H29C 109.5
H29A C29 H29C 109.5
H29B C29 H29C 109.5
C25 C24 C23 118.56(18)
C25 C24 C28 121.3(2)
C23 C24 C28 120.1(2)
C24 C25 C26 121.90(19)
C24 C25 H25A 119.0
C26 C25 H25A 119.0
C22 C27 H27A 109.5
C22 C27 H27B 109.5
H27A C27 H27B 109.5
C22 C27 H27C 109.5
H27A C27 H27C 109.5
H27B C27 H27C 109.5
C30 C31 C32 117.1(2)
C30 C31 C36 120.84(18)
C32 C31 C36 122.0(2)
C33 C32 C31 121.7(2)
C33 C32 H32A 119.1
C31 C32 H32A 119.1
C33 C34 C35 122.0(2)
C33 C34 H34A 119.0
C35 C34 H34A 119.0
C24 C28 H28A 109.5
C24 C28 H28B 109.5
H28A C28 H28B 109.5
C24 C28 H28C 109.5
H28A C28 H28C 109.5
H28B C28 H28C 109.5
C31 C36 H36A 109.5
C31 C36 H36B 109.5
H36A C36 H36B 109.5
C31 C36 H36C 109.5
H36A C36 H36C 109.5
H36B C36 H36C 109.5
C34 C33 C32 118.9(2)
C34 C33 C37 120.7(3)
C32 C33 C37 120.4(3)
C35 C38 H38A 109.5
C35 C38 H38B 109.5
H38A C38 H38B 109.5
C35 C38 H38C 109.5
H38A C38 H38C 109.5
H38B C38 H38C 109.5
C33 C37 H37A 109.5
C33 C37 H37B 109.5
H37A C37 H37B 109.5
C33 C37 H37C 109.5
H37A C37 H37C 109.5
H37B C37 H37C 109.5
Cl8B C40 Cl7 109.4(2)
Cl8B C40 Cl8 31.3(6)
Cl7 C40 Cl8 113.63(19)
Cl8B C40 H40A 134.5
Cl7 C40 H40A 108.8
Cl8 C40 H40A 108.8
Cl8B C40 H40B 82.0
Cl7 C40 H40B 108.8
Cl8 C40 H40B 108.8
H40A C40 H40B 107.7

loop_
_geom_bond_atom_site_label_1
_geom_bond_atom_site_label_2
_geom_bond_distance
Ni1 O2 1.8319(13)
Ni1 O1 1.8431(13)
Ni1 N2 1.8538(15)
Ni1 N1 1.8551(15)
Cl1 C3 1.728(2)
Cl4 C6 1.728(2)
Cl2 C4 1.7283(19)
Cl5 C39 1.763(2)
Cl3 C5 1.7264(19)
Cl6 C39 1.759(2)
O1 C1 1.336(2)
O2 C2 1.333(2)
N2 C20 1.310(2)
N2 C30 1.439(2)
N1 C7 1.314(2)
N1 C21 1.439(2)
C8 C9 1.406(3)
C8 C13 1.415(3)
C8 C7 1.465(2)
C3 C2 1.388(3)
C3 C4 1.395(3)
C1 C6 1.387(3)
C1 C2 1.405(3)
C7 C20 1.485(2)
C4 C5 1.386(3)
C14 C15 1.401(3)
C14 C19 1.412(2)
C14 C13 1.475(3)
C19 C18 1.408(3)
C19 C20 1.463(2)
C21 C26 1.393(3)
C21 C22 1.397(3)
C26 C25 1.392(3)
C26 C29 1.506(3)
C12 C11 1.378(3)
C12 C13 1.401(3)
C12 H12A 0.9500
C5 C6 1.403(3)
C9 C10 1.383(3)
C9 H9A 0.9500
C35 C34 1.389(3)
C35 C30 1.395(3)
C35 C38 1.503(3)
C15 C16 1.381(3)
C15 H15A 0.9500
C11 C10 1.376(3)
C11 H11A 0.9500
C23 C24 1.388(3)
C23 C22 1.392(3)
C23 H23A 0.9500
C16 C17 1.384(3)
C16 H16A 0.9500
C30 C31 1.389(3)
C22 C27 1.499(3)
C17 C18 1.380(3)
C17 H17A 0.9500
C18 H18A 0.9500
C10 H10A 0.9500
C39 H39A 0.9900
C39 H39B 0.9900
C29 H29A 0.9800
C29 H29B 0.9800
C29 H29C 0.9800
C24 C25 1.388(3)
C24 C28 1.511(3)
C25 H25A 0.9500
C27 H27A 0.9800
C27 H27B 0.9800
C27 H27C 0.9800
C31 C32 1.394(3)
C31 C36 1.503(3)
C32 C33 1.387(4)
C32 H32A 0.9500
C34 C33 1.379(4)
C34 H34A 0.9500
C28 H28A 0.9800
C28 H28B 0.9800
C28 H28C 0.9800
C36 H36A 0.9800
C36 H36B 0.9800
C36 H36C 0.9800
C33 C37 1.519(3)
C38 H38A 0.9800
C38 H38B 0.9800
C38 H38C 0.9800
C37 H37A 0.9800
C37 H37B 0.9800
C37 H37C 0.9800
Cl7 C40 1.742(3)
C40 Cl8B 1.631(5)
C40 Cl8 1.768(4)
C40 H40A 0.9900
C40 H40B 0.9900

loop_
_geom_torsion_atom_site_label_1
_geom_torsion_atom_site_label_2
_geom_torsion_atom_site_label_3
_geom_torsion_atom_site_label_4
_geom_torsion
O2 Ni1 O1 C1 2.84(12)
N2 Ni1 O1 C1 -142.6(17)
N1 Ni1 O1 C1 -176.33(12)
O1 Ni1 O2 C2 -1.91(12)
N2 Ni1 O2 C2 176.92(12)
N1 Ni1 O2 C2 165.0(10)
O2 Ni1 N2 C20 -176.96(13)
O1 Ni1 N2 C20 -31.6(18)
N1 Ni1 N2 C20 2.28(13)
O2 Ni1 N2 C30 0.97(13)
O1 Ni1 N2 C30 146.3(17)
N1 Ni1 N2 C30 -179.79(14)
O2 Ni1 N1 C7 9.7(11)
O1 Ni1 N1 C7 176.59(13)
N2 Ni1 N1 C7 -2.25(13)
O2 Ni1 N1 C21 -171.4(9)
O1 Ni1 N1 C21 -4.58(13)
N2 Ni1 N1 C21 176.58(14)
Ni1 O1 C1 C6 176.88(15)
Ni1 O1 C1 C2 -3.17(19)
C21 N1 C7 C8 2.5(3)
Ni1 N1 C7 C8 -178.81(14)
C21 N1 C7 C20 -176.90(16)
Ni1 N1 C7 C20 1.80(19)
C9 C8 C7 N1 1.5(3)
C13 C8 C7 N1 -178.72(17)
C9 C8 C7 C20 -179.19(17)
C13 C8 C7 C20 0.6(2)
C2 C3 C4 C5 0.9(3)
Cl1 C3 C4 C5 179.44(15)
C2 C3 C4 Cl2 -178.65(14)
Cl1 C3 C4 Cl2 -0.1(2)
Ni1 O2 C2 C3 -179.10(15)
Ni1 O2 C2 C1 0.61(19)
C4 C3 C2 O2 177.95(17)
Cl1 C3 C2 O2 -0.6(3)
C4 C3 C2 C1 -1.8(3)
Cl1 C3 C2 C1 179.69(14)
O1 C1 C2 O2 1.8(2)
C6 C1 C2 O2 -178.30(16)
O1 C1 C2 C3 -178.52(16)
C6 C1 C2 C3 1.4(3)
C15 C14 C19 C18 -2.1(3)
C13 C14 C19 C18 177.75(17)
C15 C14 C19 C20 177.74(16)
C13 C14 C19 C20 -2.4(3)
C7 N1 C21 C26 86.0(2)
Ni1 N1 C21 C26 -92.74(17)
C7 N1 C21 C22 -100.5(2)
Ni1 N1 C21 C22 80.78(18)
C22 C21 C26 C25 1.7(3)
N1 C21 C26 C25 174.98(16)
C22 C21 C26 C29 -177.57(18)
N1 C21 C26 C29 -4.3(3)
C3 C4 C5 C6 0.2(3)
Cl2 C4 C5 C6 179.77(15)
C3 C4 C5 Cl3 -179.36(15)
Cl2 C4 C5 Cl3 0.2(2)
C11 C12 C13 C8 1.7(3)
C11 C12 C13 C14 -178.71(18)
C9 C8 C13 C12 -3.6(3)
C7 C8 C13 C12 176.53(16)
C9 C8 C13 C14 176.73(17)
C7 C8 C13 C14 -3.1(3)
C15 C14 C13 C12 4.3(3)
C19 C14 C13 C12 -175.47(17)
C15 C14 C13 C8 -176.04(17)
C19 C14 C13 C8 4.1(3)
C30 N2 C20 C19 0.1(3)
Ni1 N2 C20 C19 177.74(14)
C30 N2 C20 C7 -179.52(16)
Ni1 N2 C20 C7 -1.86(19)
C18 C19 C20 N2 0.2(3)
C14 C19 C20 N2 -179.59(17)
C18 C19 C20 C7 179.78(17)
C14 C19 C20 C7 0.0(2)
N1 C7 C20 N2 0.0(2)
C8 C7 C20 N2 -179.42(16)
N1 C7 C20 C19 -179.61(15)
C8 C7 C20 C19 0.9(2)
C13 C8 C9 C10 2.6(3)
C7 C8 C9 C10 -177.62(19)
C19 C14 C15 C16 2.6(3)
C13 C14 C15 C16 -177.23(18)
O1 C1 C6 C5 179.65(17)
C2 C1 C6 C5 -0.3(3)
O1 C1 C6 Cl4 -1.7(3)
C2 C1 C6 Cl4 178.38(14)
C4 C5 C6 C1 -0.5(3)
Cl3 C5 C6 C1 179.04(14)
C4 C5 C6 Cl4 -179.14(15)
Cl3 C5 C6 Cl4 0.4(2)
C13 C12 C11 C10 1.6(3)
C14 C15 C16 C17 -1.1(3)
C34 C35 C30 C31 -2.1(3)
C38 C35 C30 C31 178.27(19)
C34 C35 C30 N2 169.65(17)
C38 C35 C30 N2 -9.9(3)
C20 N2 C30 C31 -91.9(2)
Ni1 N2 C30 C31 90.39(18)
C20 N2 C30 C35 95.9(2)
Ni1 N2 C30 C35 -81.75(18)
C24 C23 C22 C21 0.9(3)
C24 C23 C22 C27 -178.5(2)
C26 C21 C22 C23 -1.2(3)
N1 C21 C22 C23 -174.44(17)
C26 C21 C22 C27 178.19(19)
N1 C21 C22 C27 4.9(3)
C15 C16 C17 C18 -0.9(3)
C16 C17 C18 C19 1.4(3)
C14 C19 C18 C17 0.1(3)
C20 C19 C18 C17 -179.66(18)
C12 C11 C10 C9 -2.7(3)
C8 C9 C10 C11 0.7(3)
C22 C23 C24 C25 -1.2(3)
C22 C23 C24 C28 176.36(19)
C23 C24 C25 C26 1.8(3)
C28 C24 C25 C26 -175.72(19)
C21 C26 C25 C24 -2.0(3)
C29 C26 C25 C24 177.24(18)
C35 C30 C31 C32 2.5(3)
N2 C30 C31 C32 -169.16(17)
C35 C30 C31 C36 -177.22(19)
N2 C30 C31 C36 11.1(3)
C30 C31 C32 C33 -0.1(3)
C36 C31 C32 C33 179.7(2)
C30 C35 C34 C33 -0.7(3)
C38 C35 C34 C33 178.8(2)
C35 C34 C33 C32 3.0(3)
C35 C34 C33 C37 -175.4(2)
C31 C32 C33 C34 -2.6(3)
C31 C32 C33 C37 175.8(2)
